data_7057876
loop_
_publ_author_name
'Wang, Xiao'
'Han, You'
'Han, Xing Xing'
'Hou, Xiangyang'
'Wang, Ji-Jiang'
'Fu, Feng'

_publ_section_title
;
 Highly selective and sensitive detection of Hg2+, Cr2O72&#x2212;, and
 nitrobenzene/2,4-dinitrophenol in water via two fluorescent Cd-CPs
;
_journal_issue 24
_journal_name_full 'New Journal of Chemistry'
_journal_page_first 19844
_journal_paper_doi 10.1039/C8NJ04683B
_journal_volume 42
_journal_year 2018
_chemical_formula_sum 'C18 H18 Cd N4 O4 S'
_chemical_formula_weight 498.82
_space_group_crystal_system monoclinic
_space_group_IT_number 14
_space_group_name_Hall '-P 2yn'
_space_group_name_H-M_alt 'P 1 21/n 1'
_symmetry_space_group_name_Hall '-P 2yn'
_symmetry_space_group_name_H-M 'P 1 21/n 1'
_atom_sites_solution_hydrogens geom
_audit_creation_method SHELXL-2014/7
_audit_update_record
;
2018-10-16 deposited with the CCDC.
2018-10-24 downloaded from the CCDC.
;
_cell_angle_alpha 90
_cell_angle_beta 95.8040(10)
_cell_angle_gamma 90
_cell_formula_units_Z 4
_cell_length_a 11.2760(4)
_cell_length_b 12.0602(4)
_cell_length_c 14.0048(5)
_cell_measurement_reflns_used 5236
_cell_measurement_temperature 296(2)
_cell_measurement_theta_max 28.17
_cell_measurement_theta_min 2.41
_cell_volume 1894.76(11)
_computing_cell_refinement 'Bruker SMART'
_computing_data_collection 'Bruker SMART'
_computing_data_reduction 'Bruker SAINT'
_computing_molecular_graphics 'Bruker SHELXTL'
_computing_publication_material 'Bruker SHELXTL'
_computing_structure_refinement 'SHELXL-2014/7 (Sheldrick, 2014)'
_computing_structure_solution 'SHELXL-2014/7 (Sheldrick, 2014)'
_diffrn_ambient_temperature 296(2)
_diffrn_measured_fraction_theta_full 0.998
_diffrn_measured_fraction_theta_max 0.997
_diffrn_measurement_device_type 'CCD area detector'
_diffrn_measurement_method 'phi and omega scans'
_diffrn_radiation_type MoK\a
_diffrn_radiation_wavelength 0.71073
_diffrn_reflns_av_R_equivalents 0.0124
_diffrn_reflns_av_unetI/netI 0.0141
_diffrn_reflns_Laue_measured_fraction_full 0.998
_diffrn_reflns_Laue_measured_fraction_max 0.997
_diffrn_reflns_limit_h_max 14
_diffrn_reflns_limit_h_min -6
_diffrn_reflns_limit_k_max 15
_diffrn_reflns_limit_k_min -14
_diffrn_reflns_limit_l_max 17
_diffrn_reflns_limit_l_min -16
_diffrn_reflns_number 10396
_diffrn_reflns_point_group_measured_fraction_full 0.998
_diffrn_reflns_point_group_measured_fraction_max 0.997
_diffrn_reflns_theta_full 25.242
_diffrn_reflns_theta_max 26.371
_diffrn_reflns_theta_min 2.784
_exptl_absorpt_coefficient_mu 1.296
_exptl_absorpt_correction_T_max 0.964
_exptl_absorpt_correction_T_min 0.892
_exptl_absorpt_correction_type multi-scan
_exptl_absorpt_process_details 'Face indexing'
_exptl_crystal_colour colorless
_exptl_crystal_density_diffrn 1.749
_exptl_crystal_density_method 'not measured'
_exptl_crystal_description rod
_exptl_crystal_F_000 1000
_exptl_crystal_size_max 0.164
_exptl_crystal_size_mid 0.063
_exptl_crystal_size_min 0.057
_refine_diff_density_max 0.714
_refine_diff_density_min -0.557
_refine_diff_density_rms 0.061
_refine_ls_extinction_method none
_refine_ls_goodness_of_fit_ref 1.100
_refine_ls_hydrogen_treatment constr
_refine_ls_matrix_type full
_refine_ls_number_parameters 249
_refine_ls_number_reflns 3849
_refine_ls_number_restraints 0
_refine_ls_restrained_S_all 1.100
_refine_ls_R_factor_all 0.0238
_refine_ls_R_factor_gt 0.0208
_refine_ls_shift/su_max 0.002
_refine_ls_shift/su_mean 0.000
_refine_ls_structure_factor_coef Fsqd
_refine_ls_weighting_details 'w=1/[\s^2^(Fo^2^)+(0.0246P)^2^+1.0714P] where P=(Fo^2^+2Fc^2^)/3'
_refine_ls_weighting_scheme calc
_refine_ls_wR_factor_gt 0.0508
_refine_ls_wR_factor_ref 0.0525
_reflns_Friedel_coverage 0.000
_reflns_number_gt 3523
_reflns_number_total 3849
_reflns_threshold_expression 'I > 2\s(I)'
_cod_data_source_file c8nj04683b2.cif
_cod_data_source_block h1
_cod_depositor_comments 'Adding full bibliography for 7057876--7057877.cif.'
_cod_database_code 7057876
_shelx_shelxl_version_number 2014/7
_shelx_space_group_comment
;
The symmetry employed for this shelxl refinement is uniquely defined
by the following loop, which should always be used as a source of
symmetry information in preference to the above space-group names.
They are only intended as comments.
;
_shelx_estimated_absorpt_t_min 0.783
_shelx_estimated_absorpt_t_max 0.928

loop_
_space_group_symop_operation_xyz
'x, y, z'
'-x+1/2, y+1/2, -z+1/2'
'-x, -y, -z'
'x-1/2, -y-1/2, z-1/2'

loop_
_atom_site_label
_atom_site_type_symbol
_atom_site_fract_x
_atom_site_fract_y
_atom_site_fract_z
_atom_site_U_iso_or_equiv
_atom_site_adp_type
_atom_site_occupancy
_atom_site_site_symmetry_order
_atom_site_calc_flag
_atom_site_refinement_flags_posn
_atom_site_refinement_flags_adp
_atom_site_refinement_flags_occupancy
_atom_site_disorder_assembly
_atom_site_disorder_group
Cd1 Cd 0.53885(2) 0.15993(2) 1.02227(2) 0.02661(6) Uani 1 1 d . . . . .
S1 S 0.35822(6) 0.41418(6) 1.27805(4) 0.05000(16) Uani 1 1 d . . . . .
N1 N 0.47882(16) 0.20033(15) 0.86552(11) 0.0306(4) Uani 1 1 d . . . . .
N2 N 0.46797(15) 0.20385(14) 0.70747(11) 0.0275(3) Uani 1 1 d . . . . .
N3 N 0.58425(15) 0.10577(14) 0.33574(11) 0.0298(4) Uani 1 1 d . . . . .
N4 N 0.58281(16) 0.10744(15) 0.17880(11) 0.0329(4) Uani 1 1 d . . . . .
O1 O 0.6141(4) 0.3491(4) 1.0664(3) 0.0365(5) Uiso 0.5 1 d . . P A 1
O1A O 0.6227(4) 0.3352(4) 1.0814(3) 0.0365(5) Uiso 0.5 1 d . . P A 2
O2 O 0.42627(14) 0.31269(13) 1.07674(11) 0.0385(3) Uani 1 1 d . . . . .
O3 O 0.2213(4) 0.3852(3) 1.4643(3) 0.0356(11) Uiso 0.5 1 d . . P B 1
O4 O 0.1113(3) 0.5205(3) 1.4793(2) 0.0312(8) Uiso 0.5 1 d . . P B 1
O3A O 0.2392(4) 0.3887(4) 1.4868(3) 0.0418(12) Uiso 0.5 1 d . . P B 2
O4A O 0.1324(4) 0.5477(4) 1.4904(3) 0.0487(12) Uiso 0.5 1 d . . P B 2
C1 C 0.51745(19) 0.37132(17) 1.09439(14) 0.0309(4) Uani 1 1 d . . . . .
C2 C 0.5076(2) 0.48357(19) 1.14293(16) 0.0402(5) Uani 1 1 d . . . . .
H2A H 0.5703 0.4887 1.1955 0.048 Uiso 1 1 calc R U . . .
H2B H 0.5219 0.5411 1.0970 0.048 Uiso 1 1 calc R U . . .
C3 C 0.3901(2) 0.5071(2) 1.18169(18) 0.0452(5) Uani 1 1 d . . . . .
H3A H 0.3267 0.5011 1.1298 0.054 Uiso 1 1 calc R U . . .
H3B H 0.3907 0.5828 1.2052 0.054 Uiso 1 1 calc R U . . .
C4 C 0.4074(2) 0.4926(3) 1.38502(18) 0.0539(7) Uani 1 1 d . . . . .
H4A H 0.4416 0.4418 1.4340 0.065 Uiso 1 1 calc R U . . .
H4B H 0.4698 0.5433 1.3703 0.065 Uiso 1 1 calc R U . . .
C5 C 0.3098(2) 0.5580(2) 1.42481(18) 0.0484(6) Uani 1 1 d . . . . .
H5A H 0.2725 0.6055 1.3745 0.058 Uiso 1 1 calc R U . . .
H5B H 0.3452 0.6055 1.4758 0.058 Uiso 1 1 calc R U . . .
C6 C 0.21451(18) 0.48805(18) 1.46362(13) 0.0328(4) Uani 1 1 d . . . . .
C7 C 0.53384(19) 0.17487(17) 0.79011(14) 0.0300(4) Uani 1 1 d . . . . .
H7 H 0.6084 0.1413 0.7930 0.036 Uiso 1 1 calc R U . . .
C8 C 0.3721(2) 0.24675(19) 0.83012(15) 0.0384(5) Uani 1 1 d . . . . .
H8 H 0.3140 0.2725 0.8673 0.046 Uiso 1 1 calc R U . . .
C9 C 0.3638(2) 0.24949(19) 0.73296(15) 0.0382(5) Uani 1 1 d . . . . .
H9 H 0.3005 0.2767 0.6918 0.046 Uiso 1 1 calc R U . . .
C10 C 0.49760(18) 0.18256(16) 0.61204(13) 0.0268(4) Uani 1 1 d . . . . .
C11 C 0.61416(19) 0.16021(18) 0.59677(14) 0.0331(5) Uani 1 1 d . . . . .
H11 H 0.6735 0.1620 0.6480 0.040 Uiso 1 1 calc R U . . .
C12 C 0.64300(19) 0.13523(18) 0.50564(14) 0.0334(4) Uani 1 1 d . . . . .
H12 H 0.7215 0.1200 0.4953 0.040 Uiso 1 1 calc R U . . .
C13 C 0.55431(18) 0.13307(17) 0.42987(13) 0.0286(4) Uani 1 1 d . . . . .
C14 C 0.4376(2) 0.1574(2) 0.44434(15) 0.0377(5) Uani 1 1 d . . . . .
H14 H 0.3786 0.1568 0.3929 0.045 Uiso 1 1 calc R U . . .
C15 C 0.40896(19) 0.1827(2) 0.53604(15) 0.0358(5) Uani 1 1 d . . . . .
H15 H 0.3308 0.1997 0.5463 0.043 Uiso 1 1 calc R U . . .
C16 C 0.5354(2) 0.15006(18) 0.25252(14) 0.0346(5) Uani 1 1 d . . . . .
H16 H 0.4759 0.2038 0.2479 0.041 Uiso 1 1 calc R U . . .
C17 C 0.66855(18) 0.03021(17) 0.31302(14) 0.0310(4) Uani 1 1 d . . . . .
H17 H 0.7175 -0.0131 0.3555 0.037 Uiso 1 1 calc R U . . .
C18 C 0.66552(18) 0.03197(17) 0.21628(14) 0.0321(4) Uani 1 1 d . . . . .
H18 H 0.7127 -0.0117 0.1805 0.038 Uiso 1 1 calc R U . . .

loop_
_atom_site_aniso_label
_atom_site_aniso_U_11
_atom_site_aniso_U_22
_atom_site_aniso_U_33
_atom_site_aniso_U_23
_atom_site_aniso_U_13
_atom_site_aniso_U_12
Cd1 0.03046(9) 0.03252(9) 0.01732(8) -0.00178(5) 0.00480(5) -0.00339(6)
S1 0.0543(4) 0.0583(4) 0.0405(3) -0.0145(3) 0.0202(3) -0.0151(3)
N1 0.0369(9) 0.0334(9) 0.0219(8) -0.0017(7) 0.0045(7) 0.0016(7)
N2 0.0319(9) 0.0295(8) 0.0210(8) 0.0005(6) 0.0024(6) 0.0039(7)
N3 0.0334(9) 0.0373(9) 0.0190(7) 0.0023(7) 0.0039(6) -0.0007(7)
N4 0.0407(10) 0.0378(9) 0.0203(8) -0.0005(7) 0.0036(7) -0.0013(8)
O2 0.0342(8) 0.0399(8) 0.0412(8) -0.0108(7) 0.0026(6) -0.0028(7)
C1 0.0349(11) 0.0352(11) 0.0234(9) -0.0004(8) 0.0079(8) 0.0013(9)
C2 0.0453(12) 0.0376(12) 0.0397(11) -0.0086(9) 0.0147(10) -0.0093(10)
C3 0.0481(13) 0.0404(13) 0.0483(13) -0.0093(10) 0.0111(11) 0.0019(11)
C4 0.0382(12) 0.082(2) 0.0439(13) -0.0190(13) 0.0147(10) -0.0212(13)
C5 0.0630(16) 0.0420(13) 0.0428(13) -0.0102(10) 0.0185(12) -0.0154(12)
C6 0.0335(10) 0.0429(12) 0.0229(9) -0.0021(8) 0.0070(8) 0.0049(9)
C7 0.0315(10) 0.0373(11) 0.0213(9) 0.0010(8) 0.0038(8) 0.0020(8)
C8 0.0435(12) 0.0414(12) 0.0314(11) -0.0066(9) 0.0080(9) 0.0136(10)
C9 0.0405(12) 0.0431(12) 0.0304(10) -0.0027(9) 0.0014(9) 0.0170(10)
C10 0.0330(10) 0.0276(9) 0.0199(9) 0.0027(7) 0.0031(7) 0.0004(8)
C11 0.0310(11) 0.0468(12) 0.0209(9) -0.0001(8) -0.0013(8) -0.0001(9)
C12 0.0295(10) 0.0475(12) 0.0234(9) 0.0021(8) 0.0032(8) 0.0013(9)
C13 0.0331(10) 0.0347(10) 0.0184(9) 0.0039(7) 0.0040(7) -0.0021(8)
C14 0.0313(11) 0.0596(15) 0.0210(9) 0.0047(9) -0.0026(8) 0.0043(10)
C15 0.0297(11) 0.0531(13) 0.0249(10) 0.0059(9) 0.0034(8) 0.0079(9)
C16 0.0400(12) 0.0426(12) 0.0214(9) 0.0031(8) 0.0038(8) 0.0051(9)
C17 0.0323(10) 0.0327(10) 0.0278(9) 0.0031(8) 0.0023(8) -0.0003(8)
C18 0.0374(11) 0.0317(10) 0.0277(10) -0.0022(8) 0.0061(8) -0.0036(9)

loop_
_atom_type_symbol
_atom_type_description
_atom_type_scat_dispersion_real
_atom_type_scat_dispersion_imag
_atom_type_scat_source
C C 0.0033 0.0016 'International Tables Vol C Tables 4.2.6.8 and 6.1.1.4'
H H 0.0000 0.0000 'International Tables Vol C Tables 4.2.6.8 and 6.1.1.4'
N N 0.0061 0.0033 'International Tables Vol C Tables 4.2.6.8 and 6.1.1.4'
O O 0.0106 0.0060 'International Tables Vol C Tables 4.2.6.8 and 6.1.1.4'
S S 0.1246 0.1234 'International Tables Vol C Tables 4.2.6.8 and 6.1.1.4'
Cd Cd -0.8075 1.2024 'International Tables Vol C Tables 4.2.6.8 and 6.1.1.4'

loop_
_geom_angle_atom_site_label_1
_geom_angle_atom_site_label_2
_geom_angle_atom_site_label_3
_geom_angle
_geom_angle_site_symmetry_1
_geom_angle_site_symmetry_3
N1 Cd1 N4 174.18(6) . 1_556
N1 Cd1 O4A 83.62(12) . 2_547
N4 Cd1 O4A 90.56(12) 1_556 2_547
N1 Cd1 O3 84.38(11) . 4_665
N4 Cd1 O3 98.89(12) 1_556 4_665
N1 Cd1 O4 90.03(10) . 2_547
N4 Cd1 O4 84.18(10) 1_556 2_547
O3 Cd1 O4 118.63(14) 4_665 2_547
N1 Cd1 O2 91.54(6) . .
N4 Cd1 O2 88.75(6) 1_556 .
O4A Cd1 O2 90.52(12) 2_547 .
O3 Cd1 O2 142.69(11) 4_665 .
O4 Cd1 O2 98.39(10) 2_547 .
N1 Cd1 O4 91.58(9) . 4_665
N4 Cd1 O4 86.77(9) 1_556 4_665
O3 Cd1 O4 51.48(13) 4_665 4_665
O4 Cd1 O4 67.74(14) 2_547 4_665
O2 Cd1 O4 165.78(9) . 4_665
N1 Cd1 O1A 102.10(11) . .
N4 Cd1 O1A 82.80(11) 1_556 .
O4A Cd1 O1A 144.70(16) 2_547 .
O2 Cd1 O1A 54.86(12) . .
N1 Cd1 O3A 92.64(12) . 4_665
N4 Cd1 O3A 90.77(12) 1_556 4_665
O4A Cd1 O3A 128.21(15) 2_547 4_665
O2 Cd1 O3A 141.27(11) . 4_665
O1A Cd1 O3A 86.67(16) . 4_665
N1 Cd1 O1 95.94(11) . .
N4 Cd1 O1 88.87(11) 1_556 .
O3 Cd1 O1 90.56(16) 4_665 .
O4 Cd1 O1 150.69(15) 2_547 .
O2 Cd1 O1 52.90(12) . .
O4 Cd1 O1 140.36(14) 4_665 .
C4 S1 C3 102.99(13) . .
C7 N1 C8 105.84(17) . .
C7 N1 Cd1 127.19(14) . .
C8 N1 Cd1 126.70(13) . .
C7 N2 C9 106.85(16) . .
C7 N2 C10 126.18(17) . .
C9 N2 C10 126.79(16) . .
C16 N3 C17 107.08(16) . .
C16 N3 C13 126.23(18) . .
C17 N3 C13 126.69(16) . .
C16 N4 C18 105.93(17) . .
C16 N4 Cd1 125.35(15) . 1_554
C18 N4 Cd1 128.65(13) . 1_554
C1 O1 Cd1 89.3(3) . .
C1 O1A Cd1 90.6(3) . .
C1 O2 Cd1 92.64(13) . .
C6 O3 Cd1 100.3(3) . 4_566
C6 O4 Cd1 151.6(3) . 2_557
C6 O4 Cd1 96.0(2) . 4_566
Cd1 O4 Cd1 112.27(14) 2_557 4_566
C6 O3A Cd1 95.5(3) . 4_566
C6 O4A Cd1 158.4(3) . 2_557
O1 C1 O2 123.6(3) . .
O2 C1 O1A 121.9(3) . .
O1 C1 C2 116.4(3) . .
O2 C1 C2 119.63(19) . .
O1A C1 C2 118.1(3) . .
C3 C2 C1 115.75(19) . .
C3 C2 H2A 108.3 . .
C1 C2 H2A 108.3 . .
C3 C2 H2B 108.3 . .
C1 C2 H2B 108.3 . .
H2A C2 H2B 107.4 . .
C2 C3 S1 113.44(17) . .
C2 C3 H3A 108.9 . .
S1 C3 H3A 108.9 . .
C2 C3 H3B 108.9 . .
S1 C3 H3B 108.9 . .
H3A C3 H3B 107.7 . .
C5 C4 S1 113.91(18) . .
C5 C4 H4A 108.8 . .
S1 C4 H4A 108.8 . .
C5 C4 H4B 108.8 . .
S1 C4 H4B 108.8 . .
H4A C4 H4B 107.7 . .
C4 C5 C6 114.4(2) . .
C4 C5 H5A 108.7 . .
C6 C5 H5A 108.7 . .
C4 C5 H5B 108.7 . .
C6 C5 H5B 108.7 . .
H5A C5 H5B 107.6 . .
O4A C6 O3A 127.9(3) . .
O3 C6 O4 111.3(3) . .
O3 C6 C5 121.0(3) . .
O4A C6 C5 111.0(3) . .
O3A C6 C5 118.4(3) . .
O4 C6 C5 126.1(3) . .
N1 C7 N2 111.29(18) . .
N1 C7 H7 124.4 . .
N2 C7 H7 124.4 . .
C9 C8 N1 109.95(19) . .
C9 C8 H8 125.0 . .
N1 C8 H8 125.0 . .
C8 C9 N2 106.06(18) . .
C8 C9 H9 127.0 . .
N2 C9 H9 127.0 . .
C11 C10 C15 120.42(18) . .
C11 C10 N2 119.68(17) . .
C15 C10 N2 119.89(18) . .
C10 C11 C12 120.18(19) . .
C10 C11 H11 119.9 . .
C12 C11 H11 119.9 . .
C11 C12 C13 119.6(2) . .
C11 C12 H12 120.2 . .
C13 C12 H12 120.2 . .
C14 C13 C12 120.57(19) . .
C14 C13 N3 120.01(18) . .
C12 C13 N3 119.42(18) . .
C13 C14 C15 119.72(19) . .
C13 C14 H14 120.1 . .
C15 C14 H14 120.1 . .
C10 C15 C14 119.5(2) . .
C10 C15 H15 120.2 . .
C14 C15 H15 120.2 . .
N4 C16 N3 111.15(19) . .
N4 C16 H16 124.4 . .
N3 C16 H16 124.4 . .
C18 C17 N3 105.85(17) . .
C18 C17 H17 127.1 . .
N3 C17 H17 127.1 . .
C17 C18 N4 109.99(18) . .
C17 C18 H18 125.0 . .
N4 C18 H18 125.0 . .

loop_
_geom_bond_atom_site_label_1
_geom_bond_atom_site_label_2
_geom_bond_distance
_geom_bond_site_symmetry_2
Cd1 N1 2.2835(16) .
Cd1 N4 2.2874(16) 1_556
Cd1 O4A 2.351(4) 2_547
Cd1 O3 2.351(4) 4_665
Cd1 O4 2.385(3) 2_547
Cd1 O2 2.4050(15) .
Cd1 O4 2.422(4) 4_665
Cd1 O1A 2.427(5) .
Cd1 O3A 2.434(4) 4_665
Cd1 O1 2.490(5) .
S1 C4 1.811(2) .
S1 C3 1.818(3) .
N1 C7 1.314(3) .
N1 C8 1.374(3) .
N2 C7 1.356(2) .
N2 C9 1.377(3) .
N2 C10 1.433(2) .
N3 C16 1.348(3) .
N3 C17 1.377(3) .
N3 C13 1.432(2) .
N4 C16 1.314(3) .
N4 C18 1.369(3) .
N4 Cd1 2.2874(16) 1_554
O1 C1 1.224(5) .
O1A C1 1.294(5) .
O2 C1 1.252(3) .
O3 C6 1.243(5) .
O3 Cd1 2.351(4) 4_566
O4 C6 1.268(4) .
O4 Cd1 2.385(3) 2_557
O4 Cd1 2.422(4) 4_566
O3A C6 1.265(5) .
O3A Cd1 2.434(4) 4_566
O4A C6 1.259(5) .
O4A Cd1 2.351(4) 2_557
C1 C2 1.524(3) .
C2 C3 1.508(3) .
C2 H2A 0.9700 .
C2 H2B 0.9700 .
C3 H3A 0.9700 .
C3 H3B 0.9700 .
C4 C5 1.506(4) .
C4 H4A 0.9700 .
C4 H4B 0.9700 .
C5 C6 1.510(3) .
C5 H5A 0.9700 .
C5 H5B 0.9700 .
C7 H7 0.9300 .
C8 C9 1.355(3) .
C8 H8 0.9300 .
C9 H9 0.9300 .
C10 C11 1.379(3) .
C10 C15 1.384(3) .
C11 C12 1.382(3) .
C11 H11 0.9300 .
C12 C13 1.383(3) .
C12 H12 0.9300 .
C13 C14 1.383(3) .
C14 C15 1.390(3) .
C14 H14 0.9300 .
C15 H15 0.9300 .
C16 H16 0.9300 .
C17 C18 1.352(3) .
C17 H17 0.9300 .
C18 H18 0.9300 .
